data_7719032
loop_
_publ_author_name
'Chauhan, Pinky'
'Ravikanth, Mangalampalli'

_publ_section_title
;
 Synthesis, structure, spectral and redox properties of 3-pyrrolyl BODIPYs
 containing one to eight bromides at the pyrrole carbons.
;
_journal_issue 18
_journal_name_full 'Dalton transactions (Cambridge, England : 2003)'
_journal_page_first 7465
_journal_page_last 7474
_journal_paper_doi 10.1039/d5dt00431d
_journal_volume 54
_journal_year 2025
_chemical_formula_moiety 'C20 H14 B Br2 F2 N3'
_chemical_formula_sum 'C20 H14 B Br2 F2 N3'
_chemical_formula_weight 504.97
_space_group_crystal_system monoclinic
_space_group_IT_number 9
_space_group_name_Hall 'C -2yc'
_space_group_name_H-M_alt 'C 1 c 1'
_atom_sites_solution_hydrogens geom
_atom_sites_solution_primary dual
_audit_creation_date 2025-01-27
_audit_creation_method
;
Olex2 1.5-ac6-016
(compiled 2024.01.13 svn.r2f8d729c for Rigaku Oxford Diffraction, GUI svn.r6897)
;
_audit_update_record
;
2025-01-27 deposited with the CCDC.	2025-04-03 downloaded from the CCDC.
;
_cell_angle_alpha 90
_cell_angle_beta 98.240(2)
_cell_angle_gamma 90
_cell_formula_units_Z 4
_cell_length_a 10.8062(3)
_cell_length_b 21.3167(5)
_cell_length_c 8.1321(2)
_cell_measurement_reflns_used 4155
_cell_measurement_temperature 150.00(10)
_cell_measurement_theta_max 28.2940
_cell_measurement_theta_min 1.9090
_cell_volume 1853.91(8)
_computing_cell_refinement 'CrysAlisPro 1.171.43.105a (Rigaku OD, 2024)'
_computing_data_collection 'PROGRAM:BIS V6.2.16/2021-10-22 && APEX4 2021.4-0                                '
_computing_data_reduction 'CrysAlisPro 1.171.43.105a (Rigaku OD, 2024)'
_computing_molecular_graphics 'Olex2 1.5-ac6-016 (Dolomanov et al., 2009)'
_computing_publication_material 'Olex2 1.5-ac6-016 (Dolomanov et al., 2009)'
_computing_structure_refinement 'SHELXL 2018/3 (Sheldrick, 2015)'
_computing_structure_solution 'SHELXT 2018/2 (Sheldrick, 2018)'
_diffrn_ambient_environment N~2~
_diffrn_ambient_temperature 150.00(10)
_diffrn_detector 'CCD plate'
_diffrn_measured_fraction_theta_full 1.000
_diffrn_measured_fraction_theta_max 1.000
_diffrn_measurement_details
;
List of Runs (angles in degrees, time in seconds):

  # Type    Start    End  Width  t~exp~   \w     \q     \k     \f   Frames
#--------------------------------------------------------------------------
  1  \w   -122.88  22.72   1.30   10.00    --  -18.16 -59.25  71.08  112
  2  \w   -122.88  22.72   1.30   10.00    --  -18.16 -59.25 -84.92  112
  3  \w   -122.88  22.72   1.30   10.00    --  -18.16 -59.25-135.92  112
  4  \w   -122.88  22.72   1.30   10.00    --  -18.16 -59.25  20.08  112
  5  \w   -122.88  22.72   1.30   10.00    --  -18.16 -59.25 122.08  112
;
_diffrn_measurement_device 'abstract diffractometer'
_diffrn_measurement_device_type 'Saxi-CrysAlisPro-abstract goniometer imported SAXI images'
_diffrn_measurement_method '\w scans'
_diffrn_orient_matrix_type 'CrysAlisPro convention (1999,Acta A55,543-557)'
_diffrn_orient_matrix_UB_11 0.0031427000
_diffrn_orient_matrix_UB_12 -0.0316523000
_diffrn_orient_matrix_UB_13 0.0272338000
_diffrn_orient_matrix_UB_21 0.0249071000
_diffrn_orient_matrix_UB_22 0.0099901000
_diffrn_orient_matrix_UB_23 0.0812048000
_diffrn_orient_matrix_UB_31 -0.0613907000
_diffrn_orient_matrix_UB_32 0.0024286000
_diffrn_orient_matrix_UB_33 0.0206893000
_diffrn_radiation_monochromator graphite
_diffrn_radiation_probe x-ray
_diffrn_radiation_type 'Mo K\a'
_diffrn_radiation_wavelength 0.71073
_diffrn_reflns_av_R_equivalents 0.0574
_diffrn_reflns_av_unetI/netI 0.0434
_diffrn_reflns_Laue_measured_fraction_full 1.000
_diffrn_reflns_Laue_measured_fraction_max 1.000
_diffrn_reflns_limit_h_max 12
_diffrn_reflns_limit_h_min -9
_diffrn_reflns_limit_k_max 25
_diffrn_reflns_limit_k_min -25
_diffrn_reflns_limit_l_max 9
_diffrn_reflns_limit_l_min -9
_diffrn_reflns_number 12219
_diffrn_reflns_point_group_measured_fraction_full 0.868
_diffrn_reflns_point_group_measured_fraction_max 0.868
_diffrn_reflns_theta_full 24.997
_diffrn_reflns_theta_max 24.997
_diffrn_reflns_theta_min 1.911
_diffrn_source 'fine-focus sealed X-ray tube'
_diffrn_source_type 'Enhance (Mo) X-ray Source'
_exptl_absorpt_coefficient_mu 4.403
_exptl_absorpt_correction_T_max 1.00000
_exptl_absorpt_correction_T_min 0.50826
_exptl_absorpt_correction_type multi-scan
_exptl_absorpt_process_details
;
CrysAlisPro 1.171.43.105a (Rigaku Oxford Diffraction, 2024)
Empirical absorption correction using spherical harmonics,
implemented in SCALE3 ABSPACK scaling algorithm.
;
_exptl_crystal_colour 'metallic bluish violet'
_exptl_crystal_colour_lustre metallic
_exptl_crystal_colour_modifier bluish
_exptl_crystal_colour_primary violet
_exptl_crystal_density_diffrn 1.809
_exptl_crystal_description block
_exptl_crystal_F_000 992
_exptl_crystal_size_max 0.3
_exptl_crystal_size_mid 0.2
_exptl_crystal_size_min 0.1
_refine_diff_density_max 0.404
_refine_diff_density_min -0.346
_refine_diff_density_rms 0.070
_refine_ls_abs_structure_details
;
 Flack x determined using 1013 quotients [(I+)-(I-)]/[(I+)+(I-)]
 (Parsons, Flack and Wagner, Acta Cryst. B69 (2013) 249-259).
;
_refine_ls_abs_structure_Flack -0.015(9)
_refine_ls_extinction_method none
_refine_ls_goodness_of_fit_ref 1.043
_refine_ls_hydrogen_treatment constr
_refine_ls_matrix_type full
_refine_ls_number_parameters 254
_refine_ls_number_reflns 2835
_refine_ls_number_restraints 2
_refine_ls_restrained_S_all 1.043
_refine_ls_R_factor_all 0.0355
_refine_ls_R_factor_gt 0.0315
_refine_ls_shift/su_max 0.000
_refine_ls_shift/su_mean 0.000
_refine_ls_structure_factor_coef Fsqd
_refine_ls_weighting_details 'w=1/[\s^2^(Fo^2^)+(0.0382P)^2^] where P=(Fo^2^+2Fc^2^)/3'
_refine_ls_weighting_scheme calc
_refine_ls_wR_factor_gt 0.0726
_refine_ls_wR_factor_ref 0.0753
_reflns_Friedel_coverage 0.730
_reflns_Friedel_fraction_full 0.735
_reflns_Friedel_fraction_max 0.735
_reflns_number_gt 2636
_reflns_number_total 2835
_reflns_threshold_expression 'I > 2\s(I)'
_cod_data_source_file d5dt00431d2.cif
_cod_data_source_block mr_kcb_14_autored
_cod_database_code 7719032
_shelx_shelxl_version_number 2018/3
_shelx_space_group_comment
;
The symmetry employed for this shelxl refinement is uniquely defined
by the following loop, which should always be used as a source of
symmetry information in preference to the above space-group names.
They are only intended as comments.
;
_shelx_estimated_absorpt_t_max 0.667
_shelx_estimated_absorpt_t_min 0.352
_olex2_refinement_description
;
1.a Aromatic/amide H refined with riding coordinates:
 N3(H3), C7(H3A), C6(H4), C4(H6), C3(H7), C14(H10), C15(H11), C18(H14),
 C19(H15), C10(H18), C11(H19)
1.b Idealised Me refined as rotating group:
 C1(H1A,H1B,H1C)
;
_olex2_submission_special_instructions 'No special instructions were received'
_oxdiff_exptl_absorpt_empirical_details
;
Empirical correction (ABSPACK) includes:
- Absorption correction using spherical harmonics
- Frame scaling
- Detector area scaling
;
_oxdiff_exptl_absorpt_empirical_full_max 2.438
_oxdiff_exptl_absorpt_empirical_full_min 0.564

loop_
_space_group_symop_operation_xyz
'x, y, z'
'x, -y, z+1/2'
'x+1/2, y+1/2, z'
'x+1/2, -y+1/2, z+1/2'

loop_
_atom_site_label
_atom_site_type_symbol
_atom_site_fract_x
_atom_site_fract_y
_atom_site_fract_z
_atom_site_U_iso_or_equiv
_atom_site_adp_type
_atom_site_occupancy
_atom_site_site_symmetry_order
_atom_site_calc_flag
_atom_site_refinement_flags_posn
_atom_site_refinement_flags_adp
_atom_site_refinement_flags_occupancy
_atom_site_disorder_assembly
_atom_site_disorder_group
Br1 Br 0.31830(6) 0.03086(3) 0.29547(7) 0.0339(2) Uani 1 1 d . . . . .
Br2 Br 0.62786(6) 0.03290(3) 1.07598(7) 0.0349(2) Uani 1 1 d . . . . .
F1 F 0.5327(3) 0.10973(16) 0.5320(4) 0.0287(9) Uani 1 1 d . . . . .
F2 F 0.3471(3) 0.13875(18) 0.6071(4) 0.0297(9) Uani 1 1 d . . . . .
N1 N 0.3842(5) 0.1593(2) 0.3251(6) 0.0203(11) Uani 1 1 d . . . . .
N2 N 0.4920(4) 0.2201(2) 0.5657(6) 0.0201(12) Uani 1 1 d . . . . .
N3 N 0.5758(5) 0.1371(2) 0.8708(6) 0.0242(12) Uani 1 1 d . . . . .
H3 H 0.536345 0.112895 0.792693 0.029 Uiso 1 1 calc R U . . .
C1 C 0.4519(8) 0.4896(3) -0.1148(9) 0.0389(18) Uani 1 1 d . . . . .
H1A H 0.538128 0.505001 -0.103926 0.058 Uiso 1 1 calc R U . . .
H1B H 0.397853 0.522539 -0.079835 0.058 Uiso 1 1 calc R U . . .
H1C H 0.423151 0.478500 -0.230882 0.058 Uiso 1 1 calc R U . . .
C2 C 0.4465(6) 0.4333(3) -0.0078(7) 0.0249(14) Uani 1 1 d . . . . .
C3 C 0.3343(6) 0.4021(3) -0.0015(7) 0.0262(15) Uani 1 1 d . . . . .
H7 H 0.260042 0.417655 -0.065178 0.031 Uiso 1 1 calc R U . . .
C4 C 0.3281(6) 0.3495(3) 0.0945(8) 0.0238(14) Uani 1 1 d . . . . .
H6 H 0.250273 0.328795 0.095058 0.029 Uiso 1 1 calc R U . . .
C5 C 0.4353(6) 0.3264(3) 0.1911(7) 0.0213(14) Uani 1 1 d . . . . .
C6 C 0.5468(6) 0.3570(3) 0.1862(8) 0.0221(14) Uani 1 1 d . . . . .
H4 H 0.620600 0.342075 0.252215 0.027 Uiso 1 1 calc R U . . .
C7 C 0.5531(6) 0.4096(3) 0.0860(7) 0.0247(14) Uani 1 1 d . . . . .
H3A H 0.631364 0.429371 0.082114 0.030 Uiso 1 1 calc R U . . .
C8 C 0.4311(6) 0.2702(3) 0.2975(8) 0.0216(13) Uani 1 1 d . . . . .
C9 C 0.3868(6) 0.2129(3) 0.2255(7) 0.0209(13) Uani 1 1 d . . . . .
C10 C 0.3460(6) 0.1957(3) 0.0619(8) 0.0250(15) Uani 1 1 d . . . . .
H18 H 0.338677 0.222909 -0.031589 0.030 Uiso 1 1 calc R U . . .
C11 C 0.3179(6) 0.1325(3) 0.0582(8) 0.0267(15) Uani 1 1 d . . . . .
H19 H 0.288029 0.108023 -0.036836 0.032 Uiso 1 1 calc R U . . .
C12 C 0.3420(6) 0.1121(3) 0.2212(8) 0.0235(14) Uani 1 1 d . . . . .
C13 C 0.4792(6) 0.2738(3) 0.4642(8) 0.0224(14) Uani 1 1 d . . . . .
C14 C 0.5193(6) 0.3262(3) 0.5629(8) 0.0238(14) Uani 1 1 d . . . . .
H10 H 0.517594 0.368604 0.527027 0.029 Uiso 1 1 calc R U . . .
C15 C 0.5607(6) 0.3053(3) 0.7181(8) 0.0255(15) Uani 1 1 d . . . . .
H11 H 0.593746 0.330416 0.810481 0.031 Uiso 1 1 calc R U . . .
C16 C 0.5461(6) 0.2392(3) 0.7184(8) 0.0215(13) Uani 1 1 d . . . . .
C17 C 0.5904(6) 0.2008(3) 0.8585(7) 0.0213(13) Uani 1 1 d . . . . .
C18 C 0.6587(6) 0.2201(3) 1.0067(8) 0.0269(15) Uani 1 1 d . . . . .
H14 H 0.683887 0.261944 1.034474 0.032 Uiso 1 1 calc R U . . .
C19 C 0.6843(6) 0.1674(3) 1.1089(8) 0.0279(15) Uani 1 1 d . . . . .
H15 H 0.729522 0.166621 1.218016 0.034 Uiso 1 1 calc R U . . .
C20 C 0.6311(6) 0.1174(3) 1.0204(8) 0.0257(15) Uani 1 1 d . . . . .
B1 B 0.4403(7) 0.1544(3) 0.5107(9) 0.0233(17) Uani 1 1 d . . . . .

loop_
_atom_site_aniso_label
_atom_site_aniso_U_11
_atom_site_aniso_U_22
_atom_site_aniso_U_33
_atom_site_aniso_U_23
_atom_site_aniso_U_13
_atom_site_aniso_U_12
Br1 0.0405(5) 0.0233(4) 0.0360(5) -0.0016(3) -0.0004(3) -0.0064(3)
Br2 0.0462(5) 0.0253(4) 0.0317(4) 0.0061(3) 0.0001(4) 0.0028(4)
F1 0.030(2) 0.0209(18) 0.032(2) -0.0003(16) -0.0074(17) 0.0019(17)
F2 0.030(2) 0.036(2) 0.024(2) 0.0037(17) 0.0052(17) -0.0105(17)
N1 0.020(3) 0.019(3) 0.022(3) 0.002(2) 0.004(2) 0.001(2)
N2 0.021(3) 0.020(3) 0.019(3) 0.002(2) 0.004(2) 0.002(2)
N3 0.030(3) 0.022(3) 0.019(3) -0.003(2) -0.001(2) -0.001(3)
C1 0.046(5) 0.035(4) 0.035(4) 0.006(4) 0.004(4) -0.004(4)
C2 0.032(4) 0.025(4) 0.018(3) -0.002(3) 0.006(3) -0.002(3)
C3 0.032(4) 0.025(4) 0.020(3) -0.002(3) -0.004(3) 0.007(3)
C4 0.021(3) 0.025(4) 0.027(3) 0.000(3) 0.007(3) 0.002(3)
C5 0.027(4) 0.022(3) 0.015(3) 0.002(3) 0.003(3) 0.002(3)
C6 0.019(4) 0.027(4) 0.020(3) -0.003(3) 0.002(3) 0.005(3)
C7 0.025(4) 0.034(4) 0.016(3) -0.004(3) 0.007(3) -0.007(3)
C8 0.018(3) 0.021(3) 0.026(3) 0.001(3) 0.006(3) 0.007(3)
C9 0.014(3) 0.026(3) 0.022(3) 0.004(3) 0.003(3) -0.001(3)
C10 0.022(4) 0.029(4) 0.025(3) 0.001(3) 0.004(3) 0.000(3)
C11 0.024(3) 0.033(4) 0.023(3) -0.004(3) 0.001(3) -0.003(3)
C12 0.021(3) 0.019(3) 0.029(4) -0.003(3) -0.001(3) -0.003(3)
C13 0.022(3) 0.023(3) 0.023(3) 0.003(3) 0.004(3) 0.002(3)
C14 0.027(4) 0.021(3) 0.025(3) 0.003(3) 0.009(3) 0.005(3)
C15 0.027(4) 0.025(4) 0.025(3) -0.004(3) 0.005(3) -0.002(3)
C16 0.018(3) 0.025(3) 0.022(3) 0.001(3) 0.007(3) 0.003(3)
C17 0.018(3) 0.026(3) 0.021(3) -0.003(3) 0.004(3) 0.003(3)
C18 0.026(4) 0.027(4) 0.027(3) -0.001(3) 0.000(3) -0.001(3)
C19 0.030(4) 0.029(4) 0.023(3) 0.005(3) 0.000(3) 0.000(3)
C20 0.027(4) 0.024(4) 0.026(3) 0.000(3) 0.005(3) -0.002(3)
B1 0.022(4) 0.026(4) 0.020(4) -0.001(3) -0.002(3) -0.006(3)

loop_
_atom_type_symbol
_atom_type_description
_atom_type_scat_dispersion_real
_atom_type_scat_dispersion_imag
_atom_type_scat_source
C C 0.0033 0.0016 'International Tables Vol C Tables 4.2.6.8 and 6.1.1.4'
H H 0.0000 0.0000 'International Tables Vol C Tables 4.2.6.8 and 6.1.1.4'
B B 0.0013 0.0007 'International Tables Vol C Tables 4.2.6.8 and 6.1.1.4'
Br Br -0.2901 2.4595 'International Tables Vol C Tables 4.2.6.8 and 6.1.1.4'
F F 0.0171 0.0103 'International Tables Vol C Tables 4.2.6.8 and 6.1.1.4'
N N 0.0061 0.0033 'International Tables Vol C Tables 4.2.6.8 and 6.1.1.4'

loop_
_geom_angle_atom_site_label_1
_geom_angle_atom_site_label_2
_geom_angle_atom_site_label_3
_geom_angle
_geom_angle_site_symmetry_1
_geom_angle_site_symmetry_3
_geom_angle_publ_flag
C9 N1 B1 125.4(5) . . ?
C12 N1 C9 106.2(5) . . ?
C12 N1 B1 127.6(5) . . ?
C13 N2 B1 124.4(5) . . ?
C16 N2 C13 106.7(5) . . ?
C16 N2 B1 128.7(5) . . ?
C17 N3 H3 125.2 . . ?
C20 N3 H3 125.2 . . ?
C20 N3 C17 109.5(5) . . ?
H1A C1 H1B 109.5 . . ?
H1A C1 H1C 109.5 . . ?
H1B C1 H1C 109.5 . . ?
C2 C1 H1A 109.5 . . ?
C2 C1 H1B 109.5 . . ?
C2 C1 H1C 109.5 . . ?
C3 C2 C1 121.0(6) . . ?
C7 C2 C1 121.2(6) . . ?
C7 C2 C3 117.9(6) . . ?
C2 C3 H7 119.2 . . ?
C4 C3 C2 121.7(6) . . ?
C4 C3 H7 119.2 . . ?
C3 C4 H6 119.8 . . ?
C3 C4 C5 120.3(6) . . ?
C5 C4 H6 119.8 . . ?
C4 C5 C8 121.5(6) . . ?
C6 C5 C4 118.5(6) . . ?
C6 C5 C8 120.0(5) . . ?
C5 C6 H4 119.5 . . ?
C5 C6 C7 121.0(6) . . ?
C7 C6 H4 119.5 . . ?
C2 C7 C6 120.7(6) . . ?
C2 C7 H3A 119.7 . . ?
C6 C7 H3A 119.7 . . ?
C9 C8 C5 119.7(5) . . ?
C13 C8 C5 119.3(6) . . ?
C13 C8 C9 120.8(6) . . ?
N1 C9 C8 120.0(5) . . ?
C10 C9 N1 108.0(5) . . ?
C10 C9 C8 131.9(6) . . ?
C9 C10 H18 125.8 . . ?
C11 C10 C9 108.4(6) . . ?
C11 C10 H18 125.8 . . ?
C10 C11 H19 127.0 . . ?
C10 C11 C12 106.0(6) . . ?
C12 C11 H19 127.0 . . ?
N1 C12 Br1 122.6(5) . . ?
N1 C12 C11 111.4(6) . . ?
C11 C12 Br1 125.9(5) . . ?
N2 C13 C14 108.3(5) . . ?
C8 C13 N2 121.5(6) . . ?
C8 C13 C14 130.1(6) . . ?
C13 C14 H10 126.1 . . ?
C15 C14 C13 107.7(6) . . ?
C15 C14 H10 126.1 . . ?
C14 C15 H11 126.1 . . ?
C14 C15 C16 107.9(6) . . ?
C16 C15 H11 126.1 . . ?
N2 C16 C15 109.2(5) . . ?
N2 C16 C17 127.6(6) . . ?
C15 C16 C17 123.1(6) . . ?
N3 C17 C16 126.6(6) . . ?
N3 C17 C18 106.5(6) . . ?
C18 C17 C16 126.9(6) . . ?
C17 C18 H14 125.9 . . ?
C17 C18 C19 108.3(6) . . ?
C19 C18 H14 125.9 . . ?
C18 C19 H15 126.9 . . ?
C20 C19 C18 106.3(6) . . ?
C20 C19 H15 126.9 . . ?
N3 C20 Br2 120.1(5) . . ?
N3 C20 C19 109.4(6) . . ?
C19 C20 Br2 130.5(5) . . ?
F1 B1 F2 109.4(6) . . ?
F1 B1 N1 110.2(5) . . ?
F1 B1 N2 111.5(5) . . ?
F2 B1 N1 110.4(5) . . ?
F2 B1 N2 108.2(5) . . ?
N1 B1 N2 107.2(5) . . ?

loop_
_geom_bond_atom_site_label_1
_geom_bond_atom_site_label_2
_geom_bond_distance
_geom_bond_site_symmetry_2
_geom_bond_publ_flag
Br1 C12 1.863(6) . ?
Br2 C20 1.860(6) . ?
F1 B1 1.373(8) . ?
F2 B1 1.403(8) . ?
N1 C9 1.403(7) . ?
N1 C12 1.350(8) . ?
N1 B1 1.548(8) . ?
N2 C13 1.405(7) . ?
N2 C16 1.357(8) . ?
N2 B1 1.550(8) . ?
N3 H3 0.8800 . ?
N3 C17 1.372(8) . ?
N3 C20 1.343(8) . ?
C1 H1A 0.9800 . ?
C1 H1B 0.9800 . ?
C1 H1C 0.9800 . ?
C1 C2 1.490(10) . ?
C2 C3 1.389(9) . ?
C2 C7 1.383(9) . ?
C3 H7 0.9500 . ?
C4 C3 1.374(9) . ?
C4 H6 0.9500 . ?
C5 C4 1.394(8) . ?
C5 C8 1.481(8) . ?
C6 C5 1.376(8) . ?
C6 H4 0.9500 . ?
C7 C6 1.393(9) . ?
C7 H3A 0.9500 . ?
C8 C9 1.409(8) . ?
C8 C13 1.383(8) . ?
C9 C10 1.389(8) . ?
C10 H18 0.9500 . ?
C10 C11 1.381(9) . ?
C11 H19 0.9500 . ?
C11 C12 1.384(9) . ?
C13 C14 1.407(8) . ?
C14 H10 0.9500 . ?
C14 C15 1.352(9) . ?
C15 H11 0.9500 . ?
C15 C16 1.417(8) . ?
C16 C17 1.428(8) . ?
C17 C18 1.383(9) . ?
C18 H14 0.9500 . ?
C18 C19 1.401(8) . ?
C19 H15 0.9500 . ?
C19 C20 1.366(9) . ?

loop_
_geom_torsion_atom_site_label_1
_geom_torsion_atom_site_label_2
_geom_torsion_atom_site_label_3
_geom_torsion_atom_site_label_4
_geom_torsion
_geom_torsion_site_symmetry_1
_geom_torsion_site_symmetry_2
_geom_torsion_site_symmetry_3
_geom_torsion_site_symmetry_4
_geom_torsion_publ_flag
N1 C9 C10 C11 0.1(7) . . . . ?
N2 C13 C14 C15 2.7(7) . . . . ?
N2 C16 C17 N3 -6.9(10) . . . . ?
N2 C16 C17 C18 171.6(7) . . . . ?
N3 C17 C18 C19 -0.4(7) . . . . ?
C1 C2 C3 C4 179.0(6) . . . . ?
C1 C2 C7 C6 179.7(6) . . . . ?
C2 C7 C6 C5 1.7(9) . . . . ?
C3 C2 C7 C6 -1.4(9) . . . . ?
C4 C5 C8 C9 58.2(8) . . . . ?
C4 C5 C8 C13 -126.6(6) . . . . ?
C5 C4 C3 C2 1.0(10) . . . . ?
C5 C8 C9 N1 179.1(5) . . . . ?
C5 C8 C9 C10 2.2(10) . . . . ?
C5 C8 C13 N2 -171.8(5) . . . . ?
C5 C8 C13 C14 10.0(10) . . . . ?
C6 C5 C4 C3 -0.7(9) . . . . ?
C6 C5 C8 C9 -122.0(7) . . . . ?
C6 C5 C8 C13 53.3(8) . . . . ?
C7 C2 C3 C4 0.1(9) . . . . ?
C7 C6 C5 C4 -0.7(9) . . . . ?
C7 C6 C5 C8 179.5(6) . . . . ?
C8 C5 C4 C3 179.2(6) . . . . ?
C8 C9 C10 C11 177.3(6) . . . . ?
C8 C13 C14 C15 -179.0(6) . . . . ?
C9 N1 C12 Br1 -178.6(4) . . . . ?
C9 N1 C12 C11 0.5(7) . . . . ?
C9 N1 B1 F1 -118.4(6) . . . . ?
C9 N1 B1 F2 120.7(6) . . . . ?
C9 N1 B1 N2 3.1(8) . . . . ?
C9 C8 C13 N2 3.4(9) . . . . ?
C9 C8 C13 C14 -174.7(6) . . . . ?
C9 C10 C11 C12 0.1(7) . . . . ?
C10 C11 C12 Br1 178.6(5) . . . . ?
C10 C11 C12 N1 -0.4(7) . . . . ?
C12 N1 C9 C8 -177.9(6) . . . . ?
C12 N1 C9 C10 -0.3(7) . . . . ?
C12 N1 B1 F1 50.3(8) . . . . ?
C12 N1 B1 F2 -70.6(8) . . . . ?
C12 N1 B1 N2 171.8(5) . . . . ?
C13 N2 C16 C15 3.7(6) . . . . ?
C13 N2 C16 C17 -172.6(6) . . . . ?
C13 N2 B1 F1 125.0(6) . . . . ?
C13 N2 B1 F2 -114.7(6) . . . . ?
C13 N2 B1 N1 4.3(8) . . . . ?
C13 C8 C9 N1 3.9(9) . . . . ?
C13 C8 C9 C10 -173.0(7) . . . . ?
C13 C14 C15 C16 -0.4(7) . . . . ?
C14 C15 C16 N2 -2.1(7) . . . . ?
C14 C15 C16 C17 174.3(6) . . . . ?
C15 C16 C17 N3 177.4(6) . . . . ?
C15 C16 C17 C18 -4.2(9) . . . . ?
C16 N2 C13 C8 177.6(5) . . . . ?
C16 N2 C13 C14 -3.9(6) . . . . ?
C16 N2 B1 F1 -61.6(8) . . . . ?
C16 N2 B1 F2 58.7(8) . . . . ?
C16 N2 B1 N1 177.8(5) . . . . ?
C16 C17 C18 C19 -179.2(6) . . . . ?
C17 N3 C20 Br2 180.0(4) . . . . ?
C17 N3 C20 C19 -0.6(8) . . . . ?
C17 C18 C19 C20 0.1(7) . . . . ?
C18 C19 C20 Br2 179.6(5) . . . . ?
C18 C19 C20 N3 0.3(8) . . . . ?
C20 N3 C17 C16 179.4(6) . . . . ?
C20 N3 C17 C18 0.6(7) . . . . ?
B1 N1 C9 C8 -7.3(9) . . . . ?
B1 N1 C9 C10 170.3(6) . . . . ?
B1 N1 C12 Br1 11.0(9) . . . . ?
B1 N1 C12 C11 -169.9(6) . . . . ?
B1 N2 C13 C8 -7.8(9) . . . . ?
B1 N2 C13 C14 170.7(6) . . . . ?
B1 N2 C16 C15 -170.7(6) . . . . ?
B1 N2 C16 C17 13.1(10) . . . . ?
